data_7231889
loop_
_publ_author_name
'Manin, Alex N.'
'Drozd, Ksenia V.'
'Churakov, Andrei V.'
'Perlovich, German L.'

_publ_section_title
;
 Design of 4-aminobenzoic acid two-component molecular crystals:
 prediction and experiments
;
_journal_issue 13
_journal_name_full CrystEngComm
_journal_page_first 2119
_journal_paper_doi 10.1039/C8CE01857J
_journal_volume 21
_journal_year 2019
_chemical_formula_moiety 'C8 H12 N O, C7 H6 N O2'
_chemical_formula_sum 'C15 H18 N2 O3'
_chemical_formula_weight 274.31
_space_group_IT_number 33
_space_group_name_Hall 'P 2c -2n'
_space_group_name_H-M_alt 'P n a 21'
_symmetry_cell_setting orthorhombic
_symmetry_space_group_name_Hall 'P 2c -2n'
_symmetry_space_group_name_H-M 'P n a 21'
_atom_sites_solution_hydrogens difmap
_atom_sites_solution_primary direct
_atom_sites_solution_secondary difmap
_audit_creation_method SHELXL-97
_audit_update_record
;
2018-10-29 deposited with the CCDC.
2018-11-27 downloaded from the CCDC.
;
_cell_angle_alpha 90.00
_cell_angle_beta 90.00
_cell_angle_gamma 90.00
_cell_formula_units_Z 4
_cell_length_a 12.8319(9)
_cell_length_b 11.6670(8)
_cell_length_c 9.5936(7)
_cell_measurement_reflns_used 5303
_cell_measurement_temperature 150(2)
_cell_measurement_theta_max 28.924
_cell_measurement_theta_min 2.359
_cell_volume 1436.26(18)
_computing_cell_refinement 'SAINT (Bruker, 2008)'
_computing_data_collection '<i>APEX2</i> (Bruker, 2008)'
_computing_data_reduction 'SAINT (Bruker, 2008)'
_computing_molecular_graphics 'SHELXTL (Sheldrick, 2008)'
_computing_publication_material 'SHELXTL (Sheldrick, 2008)'
_computing_structure_refinement 'SHELXTL (Sheldrick, 2008)'
_computing_structure_solution 'SHELXTL (Sheldrick, 2008)'
_diffrn_ambient_temperature 150(2)
_diffrn_measured_fraction_theta_full 1.000
_diffrn_measured_fraction_theta_max 1.000
_diffrn_measurement_device_type 'Bruker SMART APEX II'
_diffrn_measurement_method \w
_diffrn_radiation_monochromator graphite
_diffrn_radiation_source 'fine-focus sealed tube'
_diffrn_radiation_type MoK\a
_diffrn_radiation_wavelength 0.71073
_diffrn_reflns_av_R_equivalents 0.0304
_diffrn_reflns_av_sigmaI/netI 0.0167
_diffrn_reflns_limit_h_max 17
_diffrn_reflns_limit_h_min -17
_diffrn_reflns_limit_k_max 15
_diffrn_reflns_limit_k_min -15
_diffrn_reflns_limit_l_max 13
_diffrn_reflns_limit_l_min -13
_diffrn_reflns_number 15467
_diffrn_reflns_theta_full 29.00
_diffrn_reflns_theta_max 29.00
_diffrn_reflns_theta_min 2.36
_diffrn_standards_decay_% 0
_exptl_absorpt_coefficient_mu 0.089
_exptl_absorpt_correction_T_max 0.9737
_exptl_absorpt_correction_T_min 0.9652
_exptl_absorpt_correction_type multi-scan
_exptl_absorpt_process_details 'SADABS (Bruker, 2008)'
_exptl_crystal_colour colourless
_exptl_crystal_density_diffrn 1.269
_exptl_crystal_density_method 'not measured'
_exptl_crystal_description prism
_exptl_crystal_F_000 584
_exptl_crystal_size_max 0.40
_exptl_crystal_size_mid 0.40
_exptl_crystal_size_min 0.30
_refine_diff_density_max 0.308
_refine_diff_density_min -0.181
_refine_diff_density_rms 0.037
_refine_ls_extinction_method none
_refine_ls_goodness_of_fit_ref 1.049
_refine_ls_hydrogen_treatment refall
_refine_ls_matrix_type full
_refine_ls_number_parameters 253
_refine_ls_number_reflns 2019
_refine_ls_number_restraints 7
_refine_ls_restrained_S_all 1.047
_refine_ls_R_factor_all 0.0356
_refine_ls_R_factor_gt 0.0329
_refine_ls_shift/su_max 0.000
_refine_ls_shift/su_mean 0.000
_refine_ls_structure_factor_coef Fsqd
_refine_ls_weighting_details 'calc w=1/[\s^2^(Fo^2^)+(0.0571P)^2^+0.1719P] where P=(Fo^2^+2Fc^2^)/3'
_refine_ls_weighting_scheme calc
_refine_ls_wR_factor_gt 0.0862
_refine_ls_wR_factor_ref 0.0886
_reflns_number_gt 1892
_reflns_number_total 2019
_reflns_threshold_expression I>2\s(I)
_cod_data_source_file c8ce01857j2.cif
_cod_data_source_block z
_cod_depositor_comments 'Adding full bibliography for 7231888--7231892.cif.'
_cod_database_code 7231889

loop_
_symmetry_equiv_pos_as_xyz
'x, y, z'
'-x, -y, z+1/2'
'x+1/2, -y+1/2, z'
'-x+1/2, y+1/2, z+1/2'

loop_
_atom_site_label
_atom_site_type_symbol
_atom_site_fract_x
_atom_site_fract_y
_atom_site_fract_z
_atom_site_U_iso_or_equiv
_atom_site_adp_type
_atom_site_occupancy
_atom_site_symmetry_multiplicity
_atom_site_calc_flag
_atom_site_refinement_flags
N1 N 0.41246(10) 0.61688(12) 0.29008(16) 0.0230(3) Uani 1 1 d .
H1 H 0.3433(18) 0.596(2) 0.273(3) 0.033(6) Uiso 1 1 d .
O1 O 0.61220(10) 0.50533(12) 0.51165(16) 0.0337(3) Uani 1 1 d .
H2 H 0.669(2) 0.544(2) 0.552(3) 0.052(8) Uiso 1 1 d .
C1 C 0.46070(12) 0.54955(13) 0.38387(18) 0.0229(3) Uani 1 1 d .
C2 C 0.56451(12) 0.57380(14) 0.41933(18) 0.0237(3) Uani 1 1 d .
C3 C 0.61206(12) 0.66821(15) 0.35612(19) 0.0263(3) Uani 1 1 d .
C4 C 0.55864(13) 0.73389(15) 0.2602(2) 0.0271(4) Uani 1 1 d .
C5 C 0.45629(12) 0.70764(14) 0.22639(19) 0.0246(3) Uani 1 1 d .
C6 C 0.39255(15) 0.77377(17) 0.1239(2) 0.0350(4) Uani 1 1 d .
C7 C 0.39757(14) 0.45761(16) 0.4529(2) 0.0312(4) Uani 1 1 d .
C8 C 0.32826(19) 0.5088(2) 0.5662(3) 0.0478(6) Uani 1 1 d .
H3 H 0.6809(19) 0.6831(19) 0.381(3) 0.038(6) Uiso 1 1 d .
H4 H 0.5915(16) 0.797(2) 0.225(3) 0.029(5) Uiso 1 1 d .
H61 H 0.420(2) 0.768(3) 0.026(4) 0.092(12) Uiso 1 1 d D
H62 H 0.393(2) 0.853(3) 0.144(4) 0.081(11) Uiso 1 1 d D
H63 H 0.322(2) 0.748(2) 0.117(3) 0.043(7) Uiso 1 1 d D
H71 H 0.4450(19) 0.404(2) 0.496(3) 0.035(6) Uiso 1 1 d .
H72 H 0.3534(19) 0.423(2) 0.388(3) 0.036(6) Uiso 1 1 d .
H81 H 0.368(2) 0.549(2) 0.630(4) 0.060(9) Uiso 1 1 d D
H82 H 0.288(2) 0.449(2) 0.603(3) 0.062(9) Uiso 1 1 d D
H83 H 0.278(2) 0.566(2) 0.522(3) 0.058(8) Uiso 1 1 d D
N2 N -0.22675(12) 0.31581(15) 0.3409(2) 0.0350(4) Uani 1 1 d .
H21 H -0.2646(19) 0.366(2) 0.380(3) 0.035(6) Uiso 1 1 d .
H22 H -0.258(2) 0.262(2) 0.281(3) 0.053(8) Uiso 1 1 d .
O11 O 0.23751(9) 0.39554(10) 0.12672(15) 0.0289(3) Uani 1 1 d .
O12 O 0.21440(8) 0.55791(10) 0.24611(16) 0.0273(3) Uani 1 1 d .
C11 C 0.18348(11) 0.46199(13) 0.20374(17) 0.0214(3) Uani 1 1 d .
C12 C 0.07682(11) 0.42213(13) 0.24309(18) 0.0209(3) Uani 1 1 d .
C13 C 0.03214(13) 0.32747(16) 0.17737(19) 0.0282(4) Uani 1 1 d .
C14 C -0.06831(13) 0.29303(17) 0.2087(2) 0.0315(4) Uani 1 1 d .
C15 C -0.12750(12) 0.35218(15) 0.30808(19) 0.0258(3) Uani 1 1 d .
C16 C -0.08233(13) 0.44662(15) 0.3753(2) 0.0264(3) Uani 1 1 d .
C17 C 0.01860(12) 0.48022(14) 0.34340(18) 0.0240(3) Uani 1 1 d .
H13 H 0.070(2) 0.287(2) 0.106(3) 0.040(7) Uiso 1 1 d .
H14 H -0.097(2) 0.225(2) 0.164(3) 0.058(8) Uiso 1 1 d .
H16 H -0.122(2) 0.4866(19) 0.441(3) 0.036(6) Uiso 1 1 d .
H17 H 0.0486(17) 0.5438(17) 0.393(3) 0.026(5) Uiso 1 1 d .

loop_
_atom_site_aniso_label
_atom_site_aniso_U_11
_atom_site_aniso_U_22
_atom_site_aniso_U_33
_atom_site_aniso_U_23
_atom_site_aniso_U_13
_atom_site_aniso_U_12
N1 0.0186(6) 0.0218(6) 0.0285(7) 0.0005(5) -0.0031(5) -0.0033(5)
O1 0.0282(6) 0.0317(7) 0.0411(8) 0.0063(6) -0.0154(6) -0.0058(5)
C1 0.0204(6) 0.0213(7) 0.0272(8) -0.0001(6) -0.0023(6) -0.0031(5)
C2 0.0208(7) 0.0241(7) 0.0262(8) -0.0022(6) -0.0032(6) -0.0019(6)
C3 0.0192(6) 0.0276(8) 0.0322(9) -0.0051(7) -0.0021(6) -0.0061(6)
C4 0.0254(7) 0.0228(8) 0.0331(9) 0.0005(7) 0.0002(7) -0.0062(6)
C5 0.0248(7) 0.0202(7) 0.0288(8) 0.0004(6) -0.0020(6) -0.0027(5)
C6 0.0334(9) 0.0285(9) 0.0430(11) 0.0094(8) -0.0100(9) -0.0034(7)
C7 0.0255(8) 0.0283(8) 0.0398(10) 0.0112(8) -0.0088(7) -0.0076(6)
C8 0.0394(11) 0.0567(14) 0.0473(13) 0.0177(11) 0.0091(10) -0.0064(10)
N2 0.0222(7) 0.0372(9) 0.0456(10) -0.0023(8) 0.0087(7) -0.0060(6)
O11 0.0206(5) 0.0260(6) 0.0400(7) 0.0015(5) 0.0087(5) 0.0013(4)
O12 0.0163(4) 0.0236(5) 0.0420(7) 0.0019(5) -0.0013(5) -0.0017(4)
C11 0.0138(6) 0.0227(7) 0.0277(8) 0.0065(6) 0.0002(6) 0.0010(5)
C12 0.0165(6) 0.0204(7) 0.0258(7) 0.0030(6) 0.0013(6) -0.0003(5)
C13 0.0256(8) 0.0273(8) 0.0316(9) -0.0071(7) 0.0084(7) -0.0030(6)
C14 0.0272(8) 0.0308(9) 0.0365(10) -0.0091(8) 0.0068(7) -0.0096(7)
C15 0.0204(7) 0.0272(8) 0.0299(8) 0.0033(7) 0.0029(6) -0.0028(6)
C16 0.0228(7) 0.0277(8) 0.0287(8) -0.0024(7) 0.0083(6) 0.0000(6)
C17 0.0229(7) 0.0221(7) 0.0269(8) -0.0014(6) 0.0024(6) -0.0018(6)

loop_
_atom_type_symbol
_atom_type_description
_atom_type_scat_dispersion_real
_atom_type_scat_dispersion_imag
_atom_type_scat_source
C C 0.0033 0.0016 'International Tables Vol C Tables 4.2.6.8 and 6.1.1.4'
H H 0.0000 0.0000 'International Tables Vol C Tables 4.2.6.8 and 6.1.1.4'
N N 0.0061 0.0033 'International Tables Vol C Tables 4.2.6.8 and 6.1.1.4'
O O 0.0106 0.0060 'International Tables Vol C Tables 4.2.6.8 and 6.1.1.4'

loop_
_geom_angle_atom_site_label_1
_geom_angle_atom_site_label_2
_geom_angle_atom_site_label_3
_geom_angle
C1 N1 C5 124.81(14)
C1 N1 H1 113.9(15)
C5 N1 H1 121.3(15)
C2 O1 H2 109.9(18)
N1 C1 C2 118.76(14)
N1 C1 C7 117.69(14)
C2 C1 C7 123.39(15)
O1 C2 C3 123.85(15)
O1 C2 C1 118.24(15)
C3 C2 C1 117.90(15)
C4 C3 C2 120.68(15)
C4 C3 H3 122.5(15)
C2 C3 H3 116.8(15)
C3 C4 C5 120.25(16)
C3 C4 H4 117.6(14)
C5 C4 H4 122.0(14)
N1 C5 C4 117.60(15)
N1 C5 C6 118.46(15)
C4 C5 C6 123.94(16)
C5 C6 H61 113(2)
C5 C6 H62 112(2)
H61 C6 H62 105(2)
C5 C6 H63 113.7(16)
H61 C6 H63 104(2)
H62 C6 H63 109(2)
C1 C7 C8 110.48(16)
C1 C7 H71 108.1(15)
C8 C7 H71 108.2(17)
C1 C7 H72 110.2(16)
C8 C7 H72 106.9(15)
H71 C7 H72 113(2)
C7 C8 H81 110(2)
C7 C8 H82 107.7(19)
H81 C8 H82 115(3)
C7 C8 H83 109.2(19)
H81 C8 H83 107.7(19)
H82 C8 H83 106.6(19)
C15 N2 H21 114.9(16)
C15 N2 H22 117.5(17)
H21 N2 H22 119(2)
O12 C11 O11 123.89(14)
O12 C11 C12 119.03(14)
O11 C11 C12 117.07(14)
C17 C12 C13 118.47(14)
C17 C12 C11 120.93(14)
C13 C12 C11 120.58(14)
C14 C13 C12 120.98(16)
C14 C13 H13 118.8(16)
C12 C13 H13 120.1(16)
C13 C14 C15 120.67(16)
C13 C14 H14 119.5(17)
C15 C14 H14 119.8(17)
N2 C15 C14 120.30(16)
N2 C15 C16 121.24(16)
C14 C15 C16 118.43(14)
C17 C16 C15 120.42(16)
C17 C16 H16 121.0(15)
C15 C16 H16 118.6(15)
C16 C17 C12 121.02(16)
C16 C17 H17 118.7(13)
C12 C17 H17 120.3(13)

loop_
_geom_bond_atom_site_label_1
_geom_bond_atom_site_label_2
_geom_bond_distance
N1 C1 1.345(2)
N1 C5 1.346(2)
N1 H1 0.93(2)
O1 C2 1.341(2)
O1 H2 0.94(3)
C1 C2 1.404(2)
C1 C7 1.498(2)
C2 C3 1.398(2)
C3 C4 1.380(3)
C3 H3 0.93(2)
C4 C5 1.387(2)
C4 H4 0.91(2)
C5 C6 1.493(3)
C6 H61 1.01(3)
C6 H62 0.94(3)
C6 H63 0.95(3)
C7 C8 1.527(3)
C7 H71 0.96(3)
C7 H72 0.94(3)
C8 H81 0.93(3)
C8 H82 0.94(3)
C8 H83 1.02(3)
N2 C15 1.379(2)
N2 H21 0.85(3)
N2 H22 0.94(3)
O11 C11 1.276(2)
O12 C11 1.255(2)
C11 C12 1.4940(19)
C12 C17 1.394(2)
C12 C13 1.395(2)
C13 C14 1.383(2)
C13 H13 0.96(3)
C14 C15 1.401(2)
C14 H14 0.98(3)
C15 C16 1.402(2)
C16 C17 1.387(2)
C16 H16 0.93(3)
C17 H17 0.96(2)

loop_
_geom_hbond_atom_site_label_D
_geom_hbond_atom_site_label_H
_geom_hbond_atom_site_label_A
_geom_hbond_distance_DH
_geom_hbond_distance_HA
_geom_hbond_distance_DA
_geom_hbond_angle_DHA
_geom_hbond_site_symmetry_A
N1 H1 O12 0.93(2) 1.73(2) 2.6666(17) 178(2) .
O1 H2 O11 0.94(3) 1.57(3) 2.5051(17) 177(3) 2_665
N2 H21 O1 0.85(3) 2.60(3) 3.442(2) 176(2) 1_455
N2 H22 O11 0.94(3) 2.36(3) 3.242(2) 156(2) 3_455

loop_
_geom_torsion_atom_site_label_1
_geom_torsion_atom_site_label_2
_geom_torsion_atom_site_label_3
_geom_torsion_atom_site_label_4
_geom_torsion
C5 N1 C1 C2 -0.2(3)
C5 N1 C1 C7 175.32(17)
N1 C1 C2 O1 -179.22(15)
C7 C1 C2 O1 5.5(3)
N1 C1 C2 C3 0.8(2)
C7 C1 C2 C3 -174.43(17)
O1 C2 C3 C4 178.95(17)
C1 C2 C3 C4 -1.1(3)
C2 C3 C4 C5 0.7(3)
C1 N1 C5 C4 -0.2(3)
C1 N1 C5 C6 179.72(17)
C3 C4 C5 N1 -0.1(3)
C3 C4 C5 C6 -179.99(18)
N1 C1 C7 C8 -77.3(2)
C2 C1 C7 C8 98.0(2)
O12 C11 C12 C17 -10.6(2)
O11 C11 C12 C17 170.12(15)
O12 C11 C12 C13 167.68(16)
O11 C11 C12 C13 -11.6(2)
C17 C12 C13 C14 1.2(3)
C11 C12 C13 C14 -177.11(17)
C12 C13 C14 C15 -0.4(3)
C13 C14 C15 N2 -178.60(18)
C13 C14 C15 C16 -0.3(3)
N2 C15 C16 C17 178.39(17)
C14 C15 C16 C17 0.1(3)
C15 C16 C17 C12 0.8(3)
C13 C12 C17 C16 -1.4(3)
C11 C12 C17 C16 176.90(16)
